data_4507278
loop_
_publ_author_name
'Sakai, Takahiro'
'Katagiri, Kosuke'
'Uemura, Yuki'
'Masu, Hyuma'
'Tominaga, Masahide'
'Azumaya, Isao'

_publ_section_title
;
 Pseudopolymorphism and Polymorphic Transition Behavior
 ofN-(4&#x2032;-Methoxyphenyl)-2-naphthalenesulfonamide
;
_journal_issue 1
_journal_name_full 'Crystal Growth &amp; Design'
_journal_page_first 308
_journal_paper_doi 10.1021/cg301457v
_journal_volume 13
_journal_year 2013
_chemical_formula_sum 'C17 H15 N O3 S'
_chemical_formula_weight 313.36
_chemical_name_systematic
; 
 ? 
;
_space_group_IT_number 61
_symmetry_space_group_name_Hall '-P 2ac 2ab'
_symmetry_space_group_name_H-M 'P b c a'
_atom_sites_solution_hydrogens geom
_atom_sites_solution_primary direct
_atom_sites_solution_secondary difmap
_audit_creation_method SHELXL-97
_cell_angle_alpha 90.00
_cell_angle_beta 90.00
_cell_angle_gamma 90.00
_cell_formula_units_Z 8
_cell_length_a 11.3720(10)
_cell_length_b 9.4405(8)
_cell_length_c 28.453(2)
_cell_measurement_temperature 150
_cell_volume 3054.6(4)
_computing_cell_refinement 'APEX2 (Bruker AXS, 2006)'
_computing_data_collection 'APEX2 (Bruker AXS, 2006)'
_computing_data_reduction 'SAINT (Bruker AXS, 2004)'
_computing_molecular_graphics 'XSHEL (Bruker AXS,2002)'
_computing_publication_material 'XCIF (Bruker AXS, 2001)'
_computing_structure_refinement 'SHELXL-97 (Sheldrick, 1997)'
_computing_structure_solution 'SHELXS-97 (Sheldrick, 1997)'
_diffrn_ambient_temperature 150
_diffrn_detector_area_resol_mean 8.333
_diffrn_measured_fraction_theta_full 0.939
_diffrn_measured_fraction_theta_max 0.939
_diffrn_measurement_device_type 'Bruker APEXII CCD area detector'
_diffrn_measurement_method 'phi and omega scans'
_diffrn_radiation_monochromator graphite
_diffrn_radiation_source 'sealed tube'
_diffrn_radiation_type MoK\a
_diffrn_radiation_wavelength 0.71073
_diffrn_reflns_av_R_equivalents 0.0204
_diffrn_reflns_av_sigmaI/netI 0.0171
_diffrn_reflns_limit_h_max 14
_diffrn_reflns_limit_h_min -13
_diffrn_reflns_limit_k_max 11
_diffrn_reflns_limit_k_min -12
_diffrn_reflns_limit_l_max 23
_diffrn_reflns_limit_l_min -36
_diffrn_reflns_number 14008
_diffrn_reflns_theta_full 27.24
_diffrn_reflns_theta_max 27.24
_diffrn_reflns_theta_min 2.29
_exptl_absorpt_coefficient_mu 0.224
_exptl_absorpt_correction_type empirical
_exptl_absorpt_process_details
;
SADABS Sheldrick 1996
;
_exptl_crystal_colour colourless
_exptl_crystal_density_diffrn 1.363
_exptl_crystal_density_method 'not measured'
_exptl_crystal_description prismatic
_exptl_crystal_F_000 1312
_refine_diff_density_max 0.451
_refine_diff_density_min -0.355
_refine_diff_density_rms 0.054
_refine_ls_extinction_method none
_refine_ls_goodness_of_fit_ref 1.139
_refine_ls_hydrogen_treatment mixed
_refine_ls_matrix_type full
_refine_ls_number_parameters 241
_refine_ls_number_reflns 3212
_refine_ls_number_restraints 0
_refine_ls_restrained_S_all 1.139
_refine_ls_R_factor_all 0.0760
_refine_ls_R_factor_gt 0.0671
_refine_ls_shift/su_max 0.001
_refine_ls_shift/su_mean 0.000
_refine_ls_structure_factor_coef Fsqd
_refine_ls_weighting_details 'calc w=1/[\s^2^(Fo^2^)+(0.0476P)^2^+4.0219P] where P=(Fo^2^+2Fc^2^)/3'
_refine_ls_weighting_scheme calc
_refine_ls_wR_factor_gt 0.1554
_refine_ls_wR_factor_ref 0.1606
_reflns_number_gt 2742
_reflns_number_total 3212
_reflns_threshold_expression >2sigma(I)
_cod_data_source_file cg301457v_si_002.cif
_cod_data_source_block crystal-1a
_cod_original_cell_volume 3054.6(5)
_cod_database_code 4507278

loop_
_symmetry_equiv_pos_as_xyz
'x, y, z'
'-x+1/2, -y, z+1/2'
'-x, y+1/2, -z+1/2'
'x+1/2, -y+1/2, -z'
'-x, -y, -z'
'x-1/2, y, -z-1/2'
'x, -y-1/2, z-1/2'
'-x-1/2, y-1/2, z'

loop_
_atom_site_label
_atom_site_type_symbol
_atom_site_fract_x
_atom_site_fract_y
_atom_site_fract_z
_atom_site_U_iso_or_equiv
_atom_site_adp_type
_atom_site_occupancy
_atom_site_symmetry_multiplicity
_atom_site_calc_flag
_atom_site_refinement_flags
_atom_site_disorder_assembly
_atom_site_disorder_group
C2A C 0.7836(2) 0.1454(3) 0.68085(8) 0.0474(13) Uani 0.619(5) 1 d PG A 1
H2A H 0.7123 0.0978 0.6736 0.057 Uiso 0.619(5) 1 calc PR A 1
C1A C 0.8461(3) 0.2140(3) 0.64555(7) 0.0385(13) Uani 0.619(5) 1 d PG A 1
C10A C 0.9505(3) 0.2835(3) 0.65613(8) 0.0481(12) Uani 0.619(5) 1 d PG A 1
H10A H 0.9932 0.3304 0.6320 0.058 Uiso 0.619(5) 1 calc PR A 1
C9A C 0.9925(2) 0.2845(3) 0.70200(9) 0.0589(15) Uani 0.619(5) 1 d PG A 1
H9A H 1.0639 0.3320 0.7092 0.071 Uiso 0.619(5) 1 calc PR A 1
C8A C 0.93011(19) 0.2159(2) 0.73730(7) 0.0523(16) Uani 0.619(5) 1 d PG A 1
C3A C 0.82567(19) 0.1463(2) 0.72672(7) 0.0565(19) Uani 0.619(5) 1 d PG A 1
C4A C 0.7633(2) 0.0777(3) 0.76202(10) 0.088(2) Uani 0.619(5) 1 d PG A 1
H4A H 0.6919 0.0302 0.7548 0.105 Uiso 0.619(5) 1 calc PR A 1
C5A C 0.8053(3) 0.0786(3) 0.80789(8) 0.164(7) Uani 0.619(5) 1 d PG A 1
H5A H 0.7626 0.0317 0.8320 0.197 Uiso 0.619(5) 1 calc PR A 1
C6A C 0.9097(3) 0.1482(4) 0.81847(6) 0.127(5) Uani 0.619(5) 1 d PG A 1
H6A H 0.9384 0.1488 0.8498 0.152 Uiso 0.619(5) 1 calc PR A 1
C7A C 0.9721(3) 0.2168(3) 0.78317(7) 0.083(3) Uani 0.619(5) 1 d PG A 1
H7A H 1.0435 0.2643 0.7904 0.099 Uiso 0.619(5) 1 calc PR A 1
C2B C 0.8912(2) 0.2590(2) 0.66994(7) 0.049(2) Uani 0.381(5) 1 d PG A 2
H2B H 0.9394 0.3239 0.6533 0.059 Uiso 0.381(5) 1 calc PR A 2
C1B C 0.8045(3) 0.1864(3) 0.64761(7) 0.044(3) Uani 0.381(5) 1 d PG A 2
C10B C 0.7312(2) 0.0868(3) 0.66985(10) 0.064(3) Uani 0.381(5) 1 d PG A 2
H10B H 0.6716 0.0381 0.6529 0.076 Uiso 0.381(5) 1 calc PR A 2
C9B C 0.7496(2) 0.0614(3) 0.71894(10) 0.079(3) Uani 0.381(5) 1 d PG A 2
H9B H 0.7027 -0.0077 0.7344 0.095 Uiso 0.381(5) 1 calc PR A 2
C8B C 0.8305(2) 0.1314(2) 0.74367(7) 0.049(3) Uani 0.381(5) 1 d PG A 2
C3B C 0.90817(19) 0.2355(2) 0.71905(7) 0.057(3) Uani 0.381(5) 1 d PG A 2
C4B C 0.9961(3) 0.3119(3) 0.74373(9) 0.071(3) Uani 0.381(5) 1 d PG A 2
H4B H 1.0445 0.3803 0.7287 0.086 Uiso 0.381(5) 1 calc PR A 2
C5B C 1.0074(3) 0.2789(4) 0.79348(9) 0.097(5) Uani 0.381(5) 1 d PG A 2
H5B H 1.0682 0.3236 0.8109 0.116 Uiso 0.381(5) 1 calc PR A 2
C6B C 0.9349(3) 0.1869(4) 0.81608(7) 0.060(3) Uani 0.381(5) 1 d PG A 2
H6B H 0.9574 0.1719 0.8479 0.071 Uiso 0.381(5) 1 calc PR A 2
C7B C 0.8294(3) 0.1047(3) 0.80288(8) 0.104(6) Uani 0.381(5) 1 d PG A 2
H7B H 0.7764 0.0521 0.8219 0.125 Uiso 0.381(5) 1 calc PR A 2
C11 C 0.9731(2) 0.0704(3) 0.56267(10) 0.0413(6) Uani 1 1 d . . .
C12 C 1.0499(3) 0.1536(4) 0.53749(10) 0.0502(7) Uani 1 1 d . . .
H12 H 1.0206 0.2251 0.5171 0.060 Uiso 1 1 calc R . .
C13 C 1.1712(3) 0.1326(4) 0.54193(10) 0.0502(7) Uani 1 1 d . . .
H13 H 1.2246 0.1904 0.5248 0.060 Uiso 1 1 calc R . .
C14 C 1.2127(2) 0.0286(3) 0.57101(11) 0.0487(7) Uani 1 1 d . . .
C15 C 1.1357(3) -0.0548(4) 0.59589(14) 0.0667(10) Uani 1 1 d . . .
H15 H 1.1650 -0.1273 0.6159 0.080 Uiso 1 1 calc R . .
C16 C 1.0161(3) -0.0336(3) 0.59199(13) 0.0587(9) Uani 1 1 d . . .
H16 H 0.9632 -0.0909 0.6095 0.070 Uiso 1 1 calc R . .
C17 C 1.4111(3) 0.0652(5) 0.54810(13) 0.0662(10) Uani 1 1 d . . .
H17A H 1.3915 0.0430 0.5154 0.099 Uiso 1 1 calc R . .
H17B H 1.4905 0.0310 0.5551 0.099 Uiso 1 1 calc R . .
H17C H 1.4078 0.1680 0.5528 0.099 Uiso 1 1 calc R . .
N1 N 0.8477(2) 0.0908(3) 0.55820(9) 0.0447(6) Uani 1 1 d . A .
O1 O 0.66231(19) 0.1947(3) 0.58517(10) 0.0717(7) Uani 1 1 d . A .
O2 O 0.83166(19) 0.3501(2) 0.57055(8) 0.0542(5) Uani 1 1 d . A .
O3 O 1.33002(18) -0.0012(3) 0.57816(9) 0.0636(6) Uani 1 1 d . . .
S1 S 0.78572(6) 0.21914(8) 0.58746(3) 0.0448(2) Uani 1 1 d . . .
H1 H 0.809(3) 0.018(4) 0.5614(12) 0.053(10) Uiso 1 1 d . . .

loop_
_atom_site_aniso_label
_atom_site_aniso_U_11
_atom_site_aniso_U_22
_atom_site_aniso_U_33
_atom_site_aniso_U_23
_atom_site_aniso_U_13
_atom_site_aniso_U_12
C2A 0.036(3) 0.041(3) 0.064(3) 0.000(2) 0.013(2) 0.002(2)
C1A 0.029(3) 0.040(3) 0.046(3) 0.004(2) 0.002(2) 0.001(2)
C10A 0.043(3) 0.052(3) 0.049(3) 0.005(2) -0.004(2) -0.009(2)
C9A 0.061(3) 0.053(3) 0.063(3) 0.002(3) -0.013(3) -0.007(3)
C8A 0.067(4) 0.043(3) 0.046(3) -0.007(2) 0.002(3) 0.009(3)
C3A 0.082(4) 0.043(3) 0.045(3) 0.024(2) 0.028(3) 0.025(3)
C4A 0.097(5) 0.088(5) 0.078(5) 0.035(4) 0.050(4) 0.030(4)
C5A 0.224(15) 0.149(11) 0.119(9) 0.056(8) 0.108(10) 0.084(10)
C6A 0.147(10) 0.084(6) 0.149(10) 0.036(7) 0.082(8) 0.040(7)
C7A 0.125(7) 0.073(4) 0.049(4) -0.022(3) -0.028(4) 0.037(5)
C2B 0.038(5) 0.051(5) 0.060(6) 0.004(4) 0.006(4) 0.003(4)
C1B 0.018(4) 0.042(5) 0.071(6) -0.011(4) 0.010(3) 0.005(3)
C10B 0.054(6) 0.064(6) 0.073(6) -0.014(5) 0.015(5) -0.019(5)
C9B 0.100(8) 0.059(6) 0.078(7) -0.014(5) 0.041(6) -0.030(6)
C8B 0.078(7) 0.027(4) 0.042(5) 0.016(3) 0.021(4) 0.001(4)
C3B 0.071(6) 0.048(5) 0.053(6) -0.001(4) -0.006(5) 0.007(5)
C4B 0.083(7) 0.073(7) 0.058(6) 0.013(5) -0.022(5) -0.012(6)
C5B 0.111(10) 0.150(13) 0.029(5) -0.005(7) -0.016(6) 0.053(10)
C6B 0.085(7) 0.080(7) 0.013(4) -0.010(4) -0.013(4) 0.030(6)
C7B 0.103(10) 0.076(8) 0.133(12) -0.055(8) -0.081(9) 0.053(8)
C11 0.0361(13) 0.0399(14) 0.0477(15) -0.0106(12) -0.0044(11) 0.0012(11)
C12 0.0477(16) 0.0616(19) 0.0413(15) 0.0009(14) -0.0001(12) 0.0051(15)
C13 0.0411(15) 0.064(2) 0.0455(15) -0.0038(14) 0.0098(12) -0.0036(14)
C14 0.0353(14) 0.0499(17) 0.0608(18) -0.0041(14) 0.0001(12) 0.0067(12)
C15 0.0421(16) 0.0530(19) 0.105(3) 0.0227(19) -0.0099(18) 0.0001(15)
C16 0.0375(15) 0.0461(17) 0.092(2) 0.0133(17) -0.0051(16) -0.0041(13)
C17 0.0400(17) 0.092(3) 0.067(2) -0.006(2) 0.0083(15) 0.0001(18)
N1 0.0346(12) 0.0435(14) 0.0560(15) -0.0073(11) -0.0085(10) -0.0006(11)
O1 0.0330(11) 0.0605(15) 0.122(2) -0.0102(14) -0.0069(12) 0.0075(10)
O2 0.0523(12) 0.0444(12) 0.0660(13) 0.0031(10) -0.0037(10) 0.0018(10)
O3 0.0365(11) 0.0692(15) 0.0852(16) 0.0114(13) 0.0010(11) 0.0047(11)
S1 0.0325(4) 0.0445(4) 0.0574(4) -0.0009(3) -0.0071(3) 0.0061(3)

loop_
_atom_type_symbol
_atom_type_description
_atom_type_scat_dispersion_real
_atom_type_scat_dispersion_imag
_atom_type_scat_source
C C 0.0033 0.0016 'International Tables Vol C Tables 4.2.6.8 and 6.1.1.4'
H H 0.0000 0.0000 'International Tables Vol C Tables 4.2.6.8 and 6.1.1.4'
N N 0.0061 0.0033 'International Tables Vol C Tables 4.2.6.8 and 6.1.1.4'
O O 0.0106 0.0060 'International Tables Vol C Tables 4.2.6.8 and 6.1.1.4'
S S 0.1246 0.1234 'International Tables Vol C Tables 4.2.6.8 and 6.1.1.4'

loop_
_geom_angle_atom_site_label_1
_geom_angle_atom_site_label_2
_geom_angle_atom_site_label_3
_geom_angle
C1A C2A C3A 120.0
C1A C2A H2A 120.0
C3A C2A H2A 120.0
C10A C1A C2A 120.0
C10A C1A S1 120.97(16)
C2A C1A S1 118.95(16)
C1A C10A C9A 120.0
C1A C10A H10A 120.0
C9A C10A H10A 120.0
C8A C9A C10A 120.0
C8A C9A H9A 120.0
C10A C9A H9A 120.0
C9A C8A C3A 120.0
C9A C8A C7A 120.0
C3A C8A C7A 120.0
C4A C3A C8A 120.0
C4A C3A C2A 120.0
C8A C3A C2A 120.0
C5A C4A C3A 120.0
C5A C4A H4A 120.0
C3A C4A H4A 120.0
C4A C5A C6A 120.0
C4A C5A H5A 120.0
C6A C5A H5A 120.0
C5A C6A C7A 120.0
C5A C6A H6A 120.0
C7A C6A H6A 120.0
C6A C7A C8A 120.0
C6A C7A H7A 120.0
C8A C7A H7A 120.0
C1B C2B C3B 118.5
C1B C2B H2B 120.7
C3B C2B H2B 120.7
C2B C1B C10B 123.8
C2B C1B S1 117.16(16)
C10B C1B S1 119.01(16)
C1B C10B C9B 117.6
C1B C10B H10B 121.2
C9B C10B H10B 121.2
C8B C9B C10B 122.2
C8B C9B H9B 118.9
C10B C9B H9B 118.9
C9B C8B C3B 119.1
C9B C8B C7B 116.3
C3B C8B C7B 124.4
C4B C3B C2B 120.1
C4B C3B C8B 121.2
C2B C3B C8B 118.7
C3B C4B C5B 115.8
C3B C4B H4B 122.1
C5B C4B H4B 122.1
C6B C5B C4B 122.9
C6B C5B H5B 118.6
C4B C5B H5B 118.6
C5B C6B C7B 135.1
C5B C6B H6B 112.5
C7B C6B H6B 112.5
C6B C7B C8B 99.7
C6B C7B H7B 130.2
C8B C7B H7B 130.2
C12 C11 C16 119.8(3)
C12 C11 N1 120.3(3)
C16 C11 N1 119.9(3)
C11 C12 C13 119.9(3)
C11 C12 H12 120.1
C13 C12 H12 120.1
C14 C13 C12 119.7(3)
C14 C13 H13 120.1
C12 C13 H13 120.1
C13 C14 C15 120.2(3)
C13 C14 O3 124.7(3)
C15 C14 O3 115.1(3)
C14 C15 C16 120.3(3)
C14 C15 H15 119.9
C16 C15 H15 119.9
C11 C16 C15 120.1(3)
C11 C16 H16 119.9
C15 C16 H16 119.9
O3 C17 H17A 109.5
O3 C17 H17B 109.5
H17A C17 H17B 109.5
O3 C17 H17C 109.5
H17A C17 H17C 109.5
H17B C17 H17C 109.5
C11 N1 S1 118.75(19)
C11 N1 H1 114(2)
S1 N1 H1 109(2)
C14 O3 C17 117.0(3)
O1 S1 O2 119.10(14)
O1 S1 N1 106.39(14)
O2 S1 N1 108.28(14)
O1 S1 C1B 97.83(16)
O2 S1 C1B 115.97(14)
N1 S1 C1B 108.37(13)
O1 S1 C1A 114.56(16)
O2 S1 C1A 101.22(14)
N1 S1 C1A 106.60(12)
C1B S1 C1A 17.6

loop_
_geom_bond_atom_site_label_1
_geom_bond_atom_site_label_2
_geom_bond_distance
C2A C1A 1.3900
C2A C3A 1.3900
C2A H2A 0.9500
C1A C10A 1.3900
C1A S1 1.790(2)
C10A C9A 1.3900
C10A H10A 0.9500
C9A C8A 1.3900
C9A H9A 0.9500
C8A C3A 1.3900
C8A C7A 1.3900
C3A C4A 1.3900
C4A C5A 1.3900
C4A H4A 0.9500
C5A C6A 1.3900
C5A H5A 0.9500
C6A C7A 1.3900
C6A H6A 0.9500
C7A H7A 0.9500
C2B C1B 1.3581
C2B C3B 1.4279
C2B H2B 0.9500
C1B C10B 1.4074
C1B S1 1.752(2)
C10B C9B 1.4327
C10B H10B 0.9500
C9B C8B 1.3333
C9B H9B 0.9500
C8B C3B 1.4953
C8B C7B 1.7035
C3B C4B 1.4186
C4B C5B 1.4552
C4B H4B 0.9500
C5B C6B 1.3593
C5B H5B 0.9500
C6B C7B 1.4775
C6B H6B 0.9500
C7B H7B 0.9500
C11 C12 1.376(4)
C11 C16 1.378(4)
C11 N1 1.445(3)
C12 C13 1.400(4)
C12 H12 0.9500
C13 C14 1.368(4)
C13 H13 0.9500
C14 C15 1.374(5)
C14 O3 1.379(3)
C15 C16 1.380(4)
C15 H15 0.9500
C16 H16 0.9500
C17 O3 1.405(4)
C17 H17A 0.9800
C17 H17B 0.9800
C17 H17C 0.9800
N1 S1 1.630(3)
N1 H1 0.82(3)
O1 S1 1.424(2)
O2 S1 1.426(2)
